data_4003215
loop_
_publ_author_name
'Yang, Guangsai'
'Peng, Guang'
'Ye, Ning'
'wang, Jiyang'
'Luo, Min'
'Yan, Tao'
'Zhou, Yuqiao'

_publ_section_title
;
 Structural Modulation of Anionic Group Architectures by Cations to
 Optimize SHG Effects: A Facile Route to New NLO Materials in the ATCO3F
 (A = K, Rb; T = Zn, Cd) Series
;
_journal_issue 21
_journal_name_full 'Chemistry of Materials'
_journal_page_first 7520
_journal_paper_doi 10.1021/acs.chemmater.5b03890
_journal_volume 27
_journal_year 2015
_chemical_formula_sum 'C F O3 Rb Zn'
_chemical_formula_weight 229.85
_space_group_IT_number 188
_space_group_name_Hall 'P -6c 2'
_space_group_name_H-M_alt 'P -6 c 2'
_symmetry_cell_setting hexagonal
_symmetry_space_group_name_H-M 'P -6 c 2'
_atom_sites_solution_primary direct
_atom_sites_solution_secondary difmap
_audit_creation_method SHELXL-97
_cell_angle_alpha 90.00
_cell_angle_beta 90.00
_cell_angle_gamma 120.00
_cell_formula_units_Z 2
_cell_length_a 5.1035(9)
_cell_length_b 5.1035(9)
_cell_length_c 8.619(4)
_cell_measurement_reflns_used 353
_cell_measurement_temperature 293(2)
_cell_measurement_theta_max 27.4315
_cell_measurement_theta_min 4.6119
_cell_volume 194.41(10)
_computing_cell_refinement 'Bruker XSCANS'
_computing_data_collection 'Bruker XSCANS'
_computing_data_reduction 'Bruker SHELXTL'
_computing_molecular_graphics 'Bruker SHELXTL'
_computing_publication_material 'Bruker SHELXTL'
_computing_structure_refinement 'SHELXL-97 (Sheldrick, 1997)'
_computing_structure_solution 'SHELXS-97 (Sheldrick, 1990)'
_diffrn_ambient_temperature 293(2)
_diffrn_detector_area_resol_mean 14.6306
_diffrn_measured_fraction_theta_full 0.979
_diffrn_measured_fraction_theta_max 0.979
_diffrn_measurement_device
; 
Mercury70 (2x2 bin mode) 
;
_diffrn_measurement_method CCD_Profile_fitting
_diffrn_radiation_detector CCD
_diffrn_radiation_monochromator graphite
_diffrn_radiation_source 'fine-focus sealed tube'
_diffrn_radiation_type MoK\a
_diffrn_radiation_wavelength 0.71073
_diffrn_reflns_av_R_equivalents 0.0820
_diffrn_reflns_av_sigmaI/netI 0.0321
_diffrn_reflns_limit_h_max 6
_diffrn_reflns_limit_h_min -6
_diffrn_reflns_limit_k_max 6
_diffrn_reflns_limit_k_min -6
_diffrn_reflns_limit_l_max 10
_diffrn_reflns_limit_l_min -11
_diffrn_reflns_number 1243
_diffrn_reflns_theta_full 27.43
_diffrn_reflns_theta_max 27.43
_diffrn_reflns_theta_min 4.61
_diffrn_standards_decay_% 0
_diffrn_standards_interval_count none
_diffrn_standards_interval_time none
_exptl_absorpt_coefficient_mu 18.641
_exptl_absorpt_correction_T_max 1.0000
_exptl_absorpt_correction_T_min 0.6581
_exptl_absorpt_correction_type multi-scan
_exptl_crystal_colour White
_exptl_crystal_density_diffrn 3.926
_exptl_crystal_density_method 'not measured'
_exptl_crystal_description Prism
_exptl_crystal_F_000 212
_exptl_crystal_size_max 0.2000
_exptl_crystal_size_mid 0.0800
_exptl_crystal_size_min 0.0800
_refine_diff_density_max 0.376
_refine_diff_density_min -0.495
_refine_diff_density_rms 0.125
_refine_ls_abs_structure_details 'Flack H D (1983), Acta Cryst. A39, 876-881'
_refine_ls_abs_structure_Flack 0.034(19)
_refine_ls_extinction_coef 0.101(6)
_refine_ls_extinction_expression Fc^*^=kFc[1+0.001xFc^2^\l^3^/sin(2\q)]^-1/4^
_refine_ls_extinction_method SHELXL
_refine_ls_goodness_of_fit_ref 1.010
_refine_ls_matrix_type full
_refine_ls_number_parameters 19
_refine_ls_number_reflns 162
_refine_ls_number_restraints 0
_refine_ls_restrained_S_all 1.010
_refine_ls_R_factor_all 0.0228
_refine_ls_R_factor_gt 0.0172
_refine_ls_shift/su_max 0.000
_refine_ls_shift/su_mean 0.000
_refine_ls_structure_factor_coef Fsqd
_refine_ls_weighting_details 'calc w=1/[\s^2^(Fo^2^)+(0.0080P)^2^+0.1600P] where P=(Fo^2^+2Fc^2^)/3'
_refine_ls_weighting_scheme calc
_refine_ls_wR_factor_gt 0.0320
_refine_ls_wR_factor_ref 0.0332
_reflns_number_gt 116
_reflns_number_total 162
_reflns_threshold_expression >2sigma(I)
_cod_data_source_file cm5b03890_si_005.cif
_cod_data_source_block x
_cod_depositor_comments
;
The following automatic conversions were performed:

data item '_exptl_absorpt_correction_type' value 'Multi-scan' was
changed to 'multi-scan' in accordance with the
/home/saulius/struct/COD-crude-data/automatic-downloads/DataCite-retrospective/ACS/depositions/lib/dictionaries/cif_core.dic
dictionary named 'cif_core.dic' version 2.4.2 last updated on
2011-04-26.

Automatic conversion script
Id: cif_fix_values 6909 2019-04-08 15:41:33Z antanas 
;
_cod_original_sg_symbol_H-M P-6c2
_cod_database_code 4003215

loop_
_symmetry_equiv_pos_as_xyz
'x, y, z'
'-y, x-y, z'
'-x+y, -x, z'
'x, y, -z+1/2'
'-y, x-y, -z+1/2'
'-x+y, -x, -z+1/2'
'-y, -x, z+1/2'
'-x+y, y, z+1/2'
'x, x-y, z+1/2'
'-y, -x, -z'
'-x+y, y, -z'
'x, x-y, -z'

loop_
_atom_site_label
_atom_site_type_symbol
_atom_site_fract_x
_atom_site_fract_y
_atom_site_fract_z
_atom_site_U_iso_or_equiv
_atom_site_adp_type
_atom_site_occupancy
_atom_site_symmetry_multiplicity
_atom_site_calc_flag
_atom_site_refinement_flags
_atom_site_disorder_group
Zn1 Zn 1.0000 1.0000 0.7500 0.0125(4) Uani 1 6 d S .
F1 F 1.0000 1.0000 1.0000 0.0181(14) Uani 1 6 d S .
O1A O 0.3450(18) 0.4220(15) 0.7500 0.0141(13) Uani 0.689(9) 2 d SP 1
O1B O 0.585(3) 0.665(4) 0.7500 0.0141(13) Uani 0.31 2 d SP 2
C1 C 0.3333 0.6667 0.7500 0.0081(17) Uani 1 6 d S .
Rb1 Rb 0.6667 0.3333 1.0000 0.0152(4) Uani 1 6 d S .

loop_
_atom_site_aniso_label
_atom_site_aniso_U_11
_atom_site_aniso_U_22
_atom_site_aniso_U_33
_atom_site_aniso_U_23
_atom_site_aniso_U_13
_atom_site_aniso_U_12
Zn1 0.0086(5) 0.0086(5) 0.0203(10) 0.000 0.000 0.0043(3)
F1 0.020(2) 0.020(2) 0.015(4) 0.000 0.000 0.0099(10)
O1A 0.011(4) 0.007(4) 0.024(3) 0.000 0.000 0.004(2)
O1B 0.011(4) 0.007(4) 0.024(3) 0.000 0.000 0.004(2)
C1 0.011(2) 0.011(2) 0.002(4) 0.000 0.000 0.0055(11)
Rb1 0.0169(5) 0.0169(5) 0.0118(6) 0.000 0.000 0.0085(3)

loop_
_atom_type_symbol
_atom_type_description
_atom_type_scat_dispersion_real
_atom_type_scat_dispersion_imag
_atom_type_scat_source
C C 0.0033 0.0016 'International Tables Vol C Tables 4.2.6.8 and 6.1.1.4'
F F 0.0171 0.0103 'International Tables Vol C Tables 4.2.6.8 and 6.1.1.4'
Rb Rb -0.9393 2.9676 'International Tables Vol C Tables 4.2.6.8 and 6.1.1.4'
O O 0.0106 0.0060 'International Tables Vol C Tables 4.2.6.8 and 6.1.1.4'
Zn Zn 0.2839 1.4301 'International Tables Vol C Tables 4.2.6.8 and 6.1.1.4'

loop_
_geom_angle_atom_site_label_1
_geom_angle_atom_site_label_2
_geom_angle_atom_site_label_3
_geom_angle
_geom_angle_site_symmetry_1
_geom_angle_site_symmetry_3
O1B Zn1 O1B 120.000(6) . 3_675
O1B Zn1 O1B 120.000(11) . 2_765
O1B Zn1 O1B 120.000(16) 3_675 2_765
O1B Zn1 O1A 159.6(4) . 1_665
O1B Zn1 O1A 39.6(4) 3_675 1_665
O1B Zn1 O1A 80.4(4) 2_765 1_665
O1B Zn1 O1A 39.6(4) . 2_665
O1B Zn1 O1A 80.4(4) 3_675 2_665
O1B Zn1 O1A 159.6(4) 2_765 2_665
O1A Zn1 O1A 120.000(1) 1_665 2_665
O1B Zn1 O1A 80.4(4) . 3_665
O1B Zn1 O1A 159.6(4) 3_675 3_665
O1B Zn1 O1A 39.6(4) 2_765 3_665
O1A Zn1 O1A 120.000(6) 1_665 3_665
O1A Zn1 O1A 120.000(7) 2_665 3_665
O1B Zn1 F1 90.000(2) . .
O1B Zn1 F1 90.000(2) 3_675 .
O1B Zn1 F1 90.000(2) 2_765 .
O1A Zn1 F1 90.000(2) 1_665 .
O1A Zn1 F1 90.0 2_665 .
O1A Zn1 F1 90.0 3_665 .
O1B Zn1 F1 90.000(2) . 4_556
O1B Zn1 F1 90.000(2) 3_675 4_556
O1B Zn1 F1 90.000(1) 2_765 4_556
O1A Zn1 F1 90.000(2) 1_665 4_556
O1A Zn1 F1 90.0 2_665 4_556
O1A Zn1 F1 90.0 3_665 4_556
F1 Zn1 F1 180.0 . 4_556
O1B Zn1 Rb1 52.1(3) . 4_556
O1B Zn1 Rb1 139.54(19) 3_675 4_556
O1B Zn1 Rb1 81.5(4) 2_765 4_556
O1A Zn1 Rb1 139.28(9) 1_665 4_556
O1A Zn1 Rb1 82.05(16) 2_665 4_556
O1A Zn1 Rb1 51.72(13) 3_665 4_556
F1 Zn1 Rb1 126.178(13) . 4_556
F1 Zn1 Rb1 53.822(13) 4_556 4_556
O1B Zn1 Rb1 139.54(19) . 1_665
O1B Zn1 Rb1 81.5(4) 3_675 1_665
O1B Zn1 Rb1 52.1(3) 2_765 1_665
O1A Zn1 Rb1 51.72(13) 1_665 1_665
O1A Zn1 Rb1 139.28(9) 2_665 1_665
O1A Zn1 Rb1 82.05(16) 3_665 1_665
F1 Zn1 Rb1 53.822(13) . 1_665
F1 Zn1 Rb1 126.178(13) 4_556 1_665
Rb1 Zn1 Rb1 132.394(8) 4_556 1_665
O1B Zn1 Rb1 81.5(4) . 4_566
O1B Zn1 Rb1 52.1(3) 3_675 4_566
O1B Zn1 Rb1 139.54(19) 2_765 4_566
O1A Zn1 Rb1 82.05(16) 1_665 4_566
O1A Zn1 Rb1 51.72(13) 2_665 4_566
O1A Zn1 Rb1 139.28(9) 3_665 4_566
F1 Zn1 Rb1 126.178(13) . 4_566
F1 Zn1 Rb1 53.822(13) 4_556 4_566
Rb1 Zn1 Rb1 88.701(19) 4_556 4_566
Rb1 Zn1 Rb1 132.394(8) 1_665 4_566
O1B Zn1 Rb1 81.5(4) . 1_565
O1B Zn1 Rb1 52.1(3) 3_675 1_565
O1B Zn1 Rb1 139.54(19) 2_765 1_565
O1A Zn1 Rb1 82.05(16) 1_665 1_565
O1A Zn1 Rb1 51.72(13) 2_665 1_565
O1A Zn1 Rb1 139.28(9) 3_665 1_565
F1 Zn1 Rb1 53.822(13) . 1_565
F1 Zn1 Rb1 126.178(13) 4_556 1_565
Rb1 Zn1 Rb1 132.394(8) 4_556 1_565
Rb1 Zn1 Rb1 88.701(19) 1_665 1_565
Rb1 Zn1 Rb1 72.36(3) 4_566 1_565
Zn1 F1 Zn1 180.0 7_775 .
Zn1 F1 Rb1 90.0 7_775 1_565
Zn1 F1 Rb1 90.0 . 1_565
Zn1 F1 Rb1 90.0 7_775 1_665
Zn1 F1 Rb1 90.0 . 1_665
Rb1 F1 Rb1 120.0 1_565 1_665
Zn1 F1 Rb1 90.0 7_775 .
Zn1 F1 Rb1 90.0 . .
Rb1 F1 Rb1 120.0 1_565 .
Rb1 F1 Rb1 120.0 1_665 .
C1 O1A Zn1 127.6(5) . 1_445
C1 O1A Rb1 117.5(3) . .
Zn1 O1A Rb1 95.48(18) 1_445 .
C1 O1A Rb1 117.5(3) . 4_556
Zn1 O1A Rb1 95.48(18) 1_445 4_556
Rb1 O1A Rb1 96.9(2) . 4_556
C1 O1B Zn1 130.2(11) . .
C1 O1B Rb1 116.1(6) . 4_556
Zn1 O1B Rb1 95.8(4) . 4_556
C1 O1B Rb1 116.1(6) . .
Zn1 O1B Rb1 95.8(4) . .
Rb1 O1B Rb1 96.1(5) 4_556 .
O1A C1 O1A 120.000(3) 3_565 2_665
O1A C1 O1A 120.000(10) 3_565 .
O1A C1 O1A 120.000(7) 2_665 .
O1A C1 O1B 62.6(7) 3_565 2_665
O1A C1 O1B 57.4(7) 2_665 2_665
O1A C1 O1B 177.4(7) . 2_665
O1A C1 O1B 57.4(7) 3_565 3_565
O1A C1 O1B 177.4(7) 2_665 3_565
O1A C1 O1B 62.6(7) . 3_565
O1B C1 O1B 120.000(9) 2_665 3_565
O1A C1 O1B 177.4(7) 3_565 .
O1A C1 O1B 62.6(7) 2_665 .
O1A C1 O1B 57.4(7) . .
O1B C1 O1B 120.00(2) 2_665 .
O1B C1 O1B 120.000(11) 3_565 .
O1A C1 Rb1 44.38(19) 3_565 4_456
O1A C1 Rb1 133.0(2) 2_665 4_456
O1A C1 Rb1 91.9(3) . 4_456
O1B C1 Rb1 90.3(6) 2_665 4_456
O1B C1 Rb1 45.5(4) 3_565 4_456
O1B C1 Rb1 134.2(4) . 4_456
O1A C1 Rb1 91.9(3) 3_565 1_565
O1A C1 Rb1 44.38(19) 2_665 1_565
O1A C1 Rb1 133.0(2) . 1_565
O1B C1 Rb1 45.5(4) 2_665 1_565
O1B C1 Rb1 134.2(4) 3_565 1_565
O1B C1 Rb1 90.3(6) . 1_565
Rb1 C1 Rb1 132.394(8) 4_456 1_565
O1A C1 Rb1 91.9(3) 3_565 4_566
O1A C1 Rb1 44.38(19) 2_665 4_566
O1A C1 Rb1 133.0(2) . 4_566
O1B C1 Rb1 45.5(4) 2_665 4_566
O1B C1 Rb1 134.2(4) 3_565 4_566
O1B C1 Rb1 90.3(6) . 4_566
Rb1 C1 Rb1 88.701(19) 4_456 4_566
Rb1 C1 Rb1 72.36(3) 1_565 4_566
O1A C1 Rb1 44.38(19) 3_565 1_455
O1A C1 Rb1 133.0(2) 2_665 1_455
O1A C1 Rb1 91.9(3) . 1_455
O1B C1 Rb1 90.3(6) 2_665 1_455
O1B C1 Rb1 45.5(4) 3_565 1_455
O1B C1 Rb1 134.2(4) . 1_455
Rb1 C1 Rb1 72.36(3) 4_456 1_455
Rb1 C1 Rb1 88.701(19) 1_565 1_455
Rb1 C1 Rb1 132.394(8) 4_566 1_455
O1A C1 Rb1 133.0(2) 3_565 .
O1A C1 Rb1 91.9(3) 2_665 .
O1A C1 Rb1 44.38(19) . .
O1B C1 Rb1 134.2(4) 2_665 .
O1B C1 Rb1 90.3(6) 3_565 .
O1B C1 Rb1 45.5(4) . .
Rb1 C1 Rb1 132.394(8) 4_456 .
Rb1 C1 Rb1 88.701(18) 1_565 .
Rb1 C1 Rb1 132.394(8) 4_566 .
Rb1 C1 Rb1 88.701(18) 1_455 .
O1A C1 Rb1 133.0(2) 3_565 4_556
O1A C1 Rb1 91.9(3) 2_665 4_556
O1A C1 Rb1 44.38(19) . 4_556
O1B C1 Rb1 134.2(4) 2_665 4_556
O1B C1 Rb1 90.3(6) 3_565 4_556
O1B C1 Rb1 45.5(4) . 4_556
Rb1 C1 Rb1 88.701(19) 4_456 4_556
Rb1 C1 Rb1 132.394(8) 1_565 4_556
Rb1 C1 Rb1 88.701(19) 4_566 4_556
Rb1 C1 Rb1 132.394(8) 1_455 4_556
Rb1 C1 Rb1 72.36(3) . 4_556
O1A Rb1 O1A 120.8(3) 8_655 2_655
O1A Rb1 O1A 101.9(2) 8_655 3_665
O1A Rb1 O1A 70.09(17) 2_655 3_665
O1A Rb1 O1A 70.09(17) 8_655 9
O1A Rb1 O1A 101.9(2) 2_655 9
O1A Rb1 O1A 164.3(3) 3_665 9
O1A Rb1 O1A 164.3(3) 8_655 .
O1A Rb1 O1A 70.09(17) 2_655 .
O1A Rb1 O1A 70.09(17) 3_665 .
O1A Rb1 O1A 120.8(3) 9 .
O1A Rb1 O1A 70.09(17) 8_655 7_665
O1A Rb1 O1A 164.3(3) 2_655 7_665
O1A Rb1 O1A 120.8(3) 3_665 7_665
O1A Rb1 O1A 70.09(17) 9 7_665
O1A Rb1 O1A 101.9(2) . 7_665
O1A Rb1 O1B 24.6(3) 8_655 8_655
O1A Rb1 O1B 141.8(4) 2_655 8_655
O1A Rb1 O1B 96.5(2) 3_665 8_655
O1A Rb1 O1B 81.5(2) 9 8_655
O1A Rb1 O1B 140.5(4) . 8_655
O1A Rb1 O1B 52.1(2) 7_665 8_655
O1A Rb1 O1B 141.8(4) 8_655 2_655
O1A Rb1 O1B 24.6(3) 2_655 2_655
O1A Rb1 O1B 81.5(2) 3_665 2_655
O1A Rb1 O1B 96.5(2) 9 2_655
O1A Rb1 O1B 52.1(2) . 2_655
O1A Rb1 O1B 140.5(4) 7_665 2_655
O1B Rb1 O1B 165.6(6) 8_655 2_655
O1A Rb1 O1B 52.1(2) 8_655 9
O1A Rb1 O1B 96.5(2) 2_655 9
O1A Rb1 O1B 140.5(4) 3_665 9
O1A Rb1 O1B 24.6(3) 9 9
O1A Rb1 O1B 141.8(4) . 9
O1A Rb1 O1B 81.5(2) 7_665 9
O1B Rb1 O1B 70.7(4) 8_655 9
O1B Rb1 O1B 101.7(5) 2_655 9
O1A Rb1 O1B 96.5(2) 8_655 3_665
O1A Rb1 O1B 52.1(2) 2_655 3_665
O1A Rb1 O1B 24.6(3) 3_665 3_665
O1A Rb1 O1B 140.5(4) 9 3_665
O1A Rb1 O1B 81.5(2) . 3_665
O1A Rb1 O1B 141.8(4) 7_665 3_665
O1B Rb1 O1B 101.7(5) 8_655 3_665
O1B Rb1 O1B 70.7(4) 2_655 3_665
O1B Rb1 O1B 119.2(6) 9 3_665
O1A Rb1 O1B 81.5(2) 8_655 7_665
O1A Rb1 O1B 140.5(4) 2_655 7_665
O1A Rb1 O1B 141.8(4) 3_665 7_665
O1A Rb1 O1B 52.1(2) 9 7_665
O1A Rb1 O1B 96.5(2) . 7_665
O1A Rb1 O1B 24.6(3) 7_665 7_665
O1B Rb1 O1B 70.7(4) 8_655 7_665
O1B Rb1 O1B 119.2(6) 2_655 7_665
O1B Rb1 O1B 70.7(4) 9 7_665
O1B Rb1 O1B 165.6(6) 3_665 7_665
O1A Rb1 O1B 140.5(4) 8_655 .
O1A Rb1 O1B 81.5(2) 2_655 .
O1A Rb1 O1B 52.1(2) 3_665 .
O1A Rb1 O1B 141.8(4) 9 .
O1A Rb1 O1B 24.6(3) . .
O1A Rb1 O1B 96.5(2) 7_665 .
O1B Rb1 O1B 119.2(6) 8_655 .
O1B Rb1 O1B 70.7(4) 2_655 .
O1B Rb1 O1B 165.6(6) 9 .
O1B Rb1 O1B 70.7(4) 3_665 .
O1B Rb1 O1B 101.7(5) 7_665 .

loop_
_geom_bond_atom_site_label_1
_geom_bond_atom_site_label_2
_geom_bond_distance
_geom_bond_site_symmetry_2
Zn1 O1B 1.947(16) .
Zn1 O1B 1.947(16) 3_675
Zn1 O1B 1.947(16) 2_765
Zn1 O1A 1.987(7) 1_665
Zn1 O1A 1.987(7) 2_665
Zn1 O1A 1.987(7) 3_665
Zn1 F1 2.1547(9) .
Zn1 F1 2.1547(10) 4_556
Zn1 Rb1 3.6503(7) 4_556
Zn1 Rb1 3.6503(7) 1_665
Zn1 Rb1 3.6503(7) 4_566
Zn1 Rb1 3.6503(7) 1_565
F1 Zn1 2.1547(9) 7_775
F1 Rb1 2.9465(5) 1_565
F1 Rb1 2.9465(5) 1_665
F1 Rb1 2.9465(5) .
O1A C1 1.279(6) .
O1A Zn1 1.987(7) 1_445
O1A Rb1 2.879(5) .
O1A Rb1 2.879(5) 4_556
O1B C1 1.287(14) .
O1B Rb1 2.897(10) 4_556
O1B Rb1 2.897(10) .
C1 O1A 1.279(6) 3_565
C1 O1A 1.279(7) 2_665
C1 O1B 1.287(14) 2_665
C1 O1B 1.287(15) 3_565
C1 Rb1 3.6503(7) 4_456
C1 Rb1 3.6503(7) 1_565
C1 Rb1 3.6503(7) 4_566
C1 Rb1 3.6503(7) 1_455
C1 Rb1 3.6503(7) .
C1 Rb1 3.6503(7) 4_556
Rb1 O1A 2.879(5) 8_655
Rb1 O1A 2.879(5) 2_655
Rb1 O1A 2.879(5) 3_665
Rb1 O1A 2.879(5) 9
Rb1 O1A 2.879(5) 7_665
Rb1 O1B 2.897(11) 8_655
Rb1 O1B 2.897(11) 2_655
Rb1 O1B 2.897(11) 9
Rb1 O1B 2.897(11) 3_665
Rb1 O1B 2.897(11) 7_665
